data_4081593
loop_
_publ_author_name
'Jourdain, Isabelle'
'Knorr, Michael'
'Strohmann, Carsten'
'Unkelbach, Christian'
'Rojo, Sa\'ul'
'G\'omez-Iglesias, Patricia'
'Villafa\~ne, Fernando'

_publ_section_title
;
 Reactivity of Silyl-Substituted Iron--Platinum Hydride Complexes toward
 Unsaturated Molecules: 4. Insertion of Fluorinated Aromatic Alkynes into
 the Platinum--Hydride Bond. Synthesis and Reactivity of Heterobimetallic
 Dimetallacylopentenone, Dimetallacyclobutene, \m-Vinylidene, and
 \m2-\s-Alkenyl Complexes
;
_journal_issue 19
_journal_name_full Organometallics
_journal_page_first 5343
_journal_paper_doi 10.1021/om4006438
_journal_volume 32
_journal_year 2013
_chemical_formula_sum 'C54 H44 B F4 Fe O3 P3 Pt'
_chemical_formula_weight 1171.55
_chemical_name_systematic
; 
 ? 
;
_space_group_IT_number 14
_symmetry_cell_setting monoclinic
_symmetry_space_group_name_Hall '-P 2ybc'
_symmetry_space_group_name_H-M 'P 1 21/c 1'
_atom_sites_solution_hydrogens geom
_atom_sites_solution_primary direct
_atom_sites_solution_secondary difmap
_audit_creation_method SHELXL-97
_cell_angle_alpha 90.00
_cell_angle_beta 90.395(2)
_cell_angle_gamma 90.00
_cell_formula_units_Z 4
_cell_length_a 15.3029(3)
_cell_length_b 15.1981(4)
_cell_length_c 21.0121(6)
_cell_measurement_temperature 173(2)
_cell_volume 4886.8(2)
_computing_structure_refinement 'SHELXL-97 (Sheldrick, 1997)'
_computing_structure_solution 'SHELXS-97 (Sheldrick, 1990)'
_diffrn_ambient_temperature 173(2)
_diffrn_measured_fraction_theta_full 1.000
_diffrn_measured_fraction_theta_max 1.000
_diffrn_radiation_monochromator graphite
_diffrn_radiation_source 'fine-focus sealed tube'
_diffrn_radiation_type MoK\a
_diffrn_radiation_wavelength 0.71073
_diffrn_reflns_av_R_equivalents 0.0706
_diffrn_reflns_av_sigmaI/netI 0.0439
_diffrn_reflns_limit_h_max 19
_diffrn_reflns_limit_h_min -19
_diffrn_reflns_limit_k_max 19
_diffrn_reflns_limit_k_min -19
_diffrn_reflns_limit_l_max 26
_diffrn_reflns_limit_l_min -26
_diffrn_reflns_number 67170
_diffrn_reflns_theta_full 27.00
_diffrn_reflns_theta_max 27.00
_diffrn_reflns_theta_min 2.12
_exptl_absorpt_coefficient_mu 3.313
_exptl_absorpt_correction_T_max 0.7329
_exptl_absorpt_correction_T_min 0.5570
_exptl_absorpt_correction_type multi-scan
_exptl_absorpt_process_details 'CrysAlis RED; Oxford Diffraction, 2009'
_exptl_crystal_density_diffrn 1.592
_exptl_crystal_density_method 'not measured'
_exptl_crystal_F_000 2328
_exptl_crystal_size_max 0.20
_exptl_crystal_size_mid 0.20
_exptl_crystal_size_min 0.10
_refine_diff_density_max 1.477
_refine_diff_density_min -0.512
_refine_diff_density_rms 0.106
_refine_ls_extinction_method none
_refine_ls_goodness_of_fit_ref 1.042
_refine_ls_hydrogen_treatment mixed
_refine_ls_matrix_type full
_refine_ls_number_parameters 612
_refine_ls_number_reflns 10668
_refine_ls_number_restraints 0
_refine_ls_restrained_S_all 1.042
_refine_ls_R_factor_all 0.0457
_refine_ls_R_factor_gt 0.0295
_refine_ls_shift/su_max 0.001
_refine_ls_shift/su_mean 0.000
_refine_ls_structure_factor_coef Fsqd
_refine_ls_weighting_details 'calc w=1/[\s^2^(Fo^2^)+(0.0289P)^2^+2.4866P] where P=(Fo^2^+2Fc^2^)/3'
_refine_ls_weighting_scheme calc
_refine_ls_wR_factor_gt 0.0620
_refine_ls_wR_factor_ref 0.0680
_reflns_number_gt 8631
_reflns_number_total 10668
_reflns_threshold_expression >2sigma(I)
_cod_data_source_file om4006438_si_002.cif
_cod_data_source_block 7i
_cod_original_sg_symbol_H-M 'P 21 /c'
_cod_database_code 4081593

loop_
_symmetry_equiv_pos_as_xyz
'x, y, z'
'-x, y+1/2, -z+1/2'
'-x, -y, -z'
'x, -y-1/2, z-1/2'

loop_
_atom_site_label
_atom_site_type_symbol
_atom_site_fract_x
_atom_site_fract_y
_atom_site_fract_z
_atom_site_U_iso_or_equiv
_atom_site_adp_type
_atom_site_occupancy
_atom_site_symmetry_multiplicity
_atom_site_calc_flag
_atom_site_refinement_flags
H46A H 0.323(2) -0.020(3) 0.4634(19) 0.031(11) Uiso 1 1 d .
H46B H 0.340(3) -0.111(3) 0.444(2) 0.039(13) Uiso 1 1 d .
B B 0.2301(4) 0.9064(4) 0.0217(3) 0.0481(15) Uani 1 1 d .
C1 C 0.0593(2) 0.0031(2) 0.37578(17) 0.0217(8) Uani 1 1 d .
C2 C 0.0922(3) -0.0327(3) 0.43156(19) 0.0374(10) Uani 1 1 d .
H2 H 0.1466 -0.0124 0.4480 0.045 Uiso 1 1 calc R
C3 C 0.0471(3) -0.0977(3) 0.4639(2) 0.0497(13) Uani 1 1 d .
H3 H 0.0708 -0.1216 0.5020 0.060 Uiso 1 1 calc R
C4 C -0.0311(3) -0.1275(3) 0.4412(2) 0.0424(11) Uani 1 1 d .
H4 H -0.0615 -0.1724 0.4634 0.051 Uiso 1 1 calc R
C5 C -0.0653(3) -0.0929(3) 0.3871(2) 0.0446(12) Uani 1 1 d .
H5 H -0.1202 -0.1134 0.3718 0.054 Uiso 1 1 calc R
C6 C -0.0208(2) -0.0272(3) 0.3535(2) 0.0359(10) Uani 1 1 d .
H6 H -0.0453 -0.0035 0.3155 0.043 Uiso 1 1 calc R
C7 C 0.0728(2) 0.0959(3) 0.25659(17) 0.0238(8) Uani 1 1 d .
C8 C 0.0773(2) 0.0198(3) 0.21996(19) 0.0361(10) Uani 1 1 d .
H8 H 0.0988 -0.0332 0.2382 0.043 Uiso 1 1 calc R
C9 C 0.0505(3) 0.0214(4) 0.1569(2) 0.0512(14) Uani 1 1 d .
H9 H 0.0544 -0.0304 0.1317 0.061 Uiso 1 1 calc R
C10 C 0.0183(3) 0.0973(4) 0.1308(2) 0.0598(17) Uani 1 1 d .
H10 H -0.0007 0.0978 0.0877 0.072 Uiso 1 1 calc R
C11 C 0.0132(3) 0.1726(4) 0.1664(2) 0.0505(13) Uani 1 1 d .
H11 H -0.0091 0.2251 0.1479 0.061 Uiso 1 1 calc R
C12 C 0.0406(2) 0.1722(3) 0.22927(19) 0.0341(10) Uani 1 1 d .
H12 H 0.0372 0.2245 0.2538 0.041 Uiso 1 1 calc R
C13 C 0.0784(2) 0.1876(2) 0.37875(16) 0.0213(8) Uani 1 1 d .
C14 C 0.1336(2) 0.2402(3) 0.41544(16) 0.0256(8) Uani 1 1 d .
H14 H 0.1944 0.2276 0.4175 0.031 Uiso 1 1 calc R
C15 C 0.1001(3) 0.3108(3) 0.44897(18) 0.0324(9) Uani 1 1 d .
H15 H 0.1382 0.3463 0.4739 0.039 Uiso 1 1 calc R
C16 C 0.0128(3) 0.3303(3) 0.44665(18) 0.0359(10) Uani 1 1 d .
H16 H -0.0093 0.3793 0.4695 0.043 Uiso 1 1 calc R
C17 C -0.0433(3) 0.2781(3) 0.41085(19) 0.0338(9) Uani 1 1 d .
H17 H -0.1040 0.2910 0.4096 0.041 Uiso 1 1 calc R
C18 C -0.0110(2) 0.2074(3) 0.37699(18) 0.0284(9) Uani 1 1 d .
H18 H -0.0497 0.1720 0.3524 0.034 Uiso 1 1 calc R
C19 C 0.2760(2) 0.3105(2) 0.30710(18) 0.0267(8) Uani 1 1 d .
C20 C 0.3118(3) 0.3574(3) 0.3580(2) 0.0380(10) Uani 1 1 d .
H20 H 0.3635 0.3370 0.3784 0.046 Uiso 1 1 calc R
C21 C 0.2717(3) 0.4343(3) 0.3790(3) 0.0517(13) Uani 1 1 d .
H21 H 0.2967 0.4662 0.4135 0.062 Uiso 1 1 calc R
C022 C 0.4339(2) 0.2097(2) 0.29846(17) 0.0239(8) Uani 1 1 d .
H02A H 0.4611 0.2452 0.2644 0.029 Uiso 1 1 calc R
H02B H 0.4446 0.2400 0.3395 0.029 Uiso 1 1 calc R
C22 C 0.1970(3) 0.4643(3) 0.3507(3) 0.0550(14) Uani 1 1 d .
H22 H 0.1694 0.5161 0.3660 0.066 Uiso 1 1 calc R
C23 C 0.1618(3) 0.4193(3) 0.2998(3) 0.0523(13) Uani 1 1 d .
H23 H 0.1106 0.4411 0.2794 0.063 Uiso 1 1 calc R
C24 C 0.2002(3) 0.3425(3) 0.2779(2) 0.0376(10) Uani 1 1 d .
H24 H 0.1749 0.3116 0.2430 0.045 Uiso 1 1 calc R
C25 C 0.3043(2) 0.2027(2) 0.19757(16) 0.0237(8) Uani 1 1 d .
C26 C 0.2623(2) 0.1343(3) 0.16652(17) 0.0274(8) Uani 1 1 d .
H26 H 0.2386 0.0872 0.1906 0.033 Uiso 1 1 calc R
C27 C 0.2546(3) 0.1334(3) 0.10115(18) 0.0348(10) Uani 1 1 d .
H27 H 0.2256 0.0862 0.0803 0.042 Uiso 1 1 calc R
C28 C 0.2892(3) 0.2018(3) 0.0662(2) 0.0440(12) Uani 1 1 d .
H28 H 0.2854 0.2008 0.0211 0.053 Uiso 1 1 calc R
C29 C 0.3298(3) 0.2722(3) 0.0967(2) 0.0524(14) Uani 1 1 d .
H29 H 0.3522 0.3199 0.0727 0.063 Uiso 1 1 calc R
C30 C 0.3373(3) 0.2722(3) 0.16210(19) 0.0410(11) Uani 1 1 d .
H30 H 0.3652 0.3200 0.1831 0.049 Uiso 1 1 calc R
C31 C 0.5954(2) 0.1149(3) 0.33145(19) 0.0374(11) Uani 1 1 d .
C32 C 0.6158(3) 0.1765(4) 0.3774(2) 0.0541(14) Uani 1 1 d .
H32 H 0.5750 0.2212 0.3882 0.065 Uiso 1 1 calc R
C33 C 0.6976(4) 0.1726(5) 0.4079(3) 0.075(2) Uani 1 1 d .
H33 H 0.7128 0.2149 0.4394 0.090 Uiso 1 1 calc R
C34 C 0.7555(3) 0.1074(6) 0.3921(3) 0.087(3) Uani 1 1 d .
H34 H 0.8102 0.1043 0.4138 0.104 Uiso 1 1 calc R
C35 C 0.7365(3) 0.0471(5) 0.3461(3) 0.081(2) Uani 1 1 d .
H35 H 0.7782 0.0033 0.3354 0.098 Uiso 1 1 calc R
C36 C 0.6572(3) 0.0495(4) 0.3153(2) 0.0563(15) Uani 1 1 d .
H36 H 0.6438 0.0075 0.2833 0.068 Uiso 1 1 calc R
C37 C 0.5006(2) 0.0772(3) 0.21613(18) 0.0334(9) Uani 1 1 d .
C38 C 0.4453(3) 0.0211(4) 0.1827(2) 0.0455(12) Uani 1 1 d .
H38 H 0.4011 -0.0109 0.2042 0.055 Uiso 1 1 calc R
C39 C 0.4555(3) 0.0125(4) 0.1174(2) 0.0604(16) Uani 1 1 d .
H39 H 0.4169 -0.0244 0.0940 0.073 Uiso 1 1 calc R
C40 C 0.5205(3) 0.0566(4) 0.0867(2) 0.0642(17) Uani 1 1 d .
H40 H 0.5282 0.0481 0.0423 0.077 Uiso 1 1 calc R
C41 C 0.5750(3) 0.1133(4) 0.1193(2) 0.0558(14) Uani 1 1 d .
H41 H 0.6188 0.1450 0.0972 0.067 Uiso 1 1 calc R
C42 C 0.5658(3) 0.1239(3) 0.18431(19) 0.0374(10) Uani 1 1 d .
H42 H 0.6035 0.1625 0.2071 0.045 Uiso 1 1 calc R
C43 C 0.3801(2) 0.1038(3) 0.41000(17) 0.0226(8) Uani 1 1 d .
C44 C 0.5053(2) -0.0199(3) 0.41706(18) 0.0284(9) Uani 1 1 d .
C45 C 0.4381(2) -0.0841(3) 0.3139(2) 0.0350(10) Uani 1 1 d .
C46 C 0.3260(3) -0.0604(3) 0.4286(2) 0.0280(9) Uani 1 1 d .
C47 C 0.2844(2) -0.0477(2) 0.37021(17) 0.0216(8) Uani 1 1 d .
C48 C 0.2557(2) -0.1262(2) 0.33270(18) 0.0250(8) Uani 1 1 d .
C49 C 0.2491(2) -0.1254(3) 0.26653(18) 0.0285(9) Uani 1 1 d .
H49 H 0.2632 -0.0730 0.2441 0.034 Uiso 1 1 calc R
C50 C 0.2225(3) -0.1984(3) 0.2328(2) 0.0374(10) Uani 1 1 d .
H50 H 0.2188 -0.1966 0.1876 0.045 Uiso 1 1 calc R
C51 C 0.2010(3) -0.2747(3) 0.2655(2) 0.0479(12) Uani 1 1 d .
H51 H 0.1831 -0.3256 0.2426 0.058 Uiso 1 1 calc R
C52 C 0.2055(3) -0.2772(3) 0.3308(2) 0.0480(12) Uani 1 1 d .
H52 H 0.1904 -0.3294 0.3531 0.058 Uiso 1 1 calc R
C53 C 0.2323(3) -0.2032(3) 0.3639(2) 0.0361(10) Uani 1 1 d .
H53 H 0.2347 -0.2050 0.4091 0.043 Uiso 1 1 calc R
F1 F 0.3088(2) 0.9415(2) 0.00528(14) 0.0724(10) Uani 1 1 d .
F2 F 0.2145(3) 0.8276(2) -0.00720(16) 0.0918(12) Uani 1 1 d .
F3 F 0.2261(2) 0.8964(2) 0.08682(12) 0.0647(9) Uani 1 1 d .
F4 F 0.1635(2) 0.9644(2) 0.00367(17) 0.0806(10) Uani 1 1 d .
Fe Fe 0.41523(3) 0.00693(3) 0.36563(2) 0.02086(11) Uani 1 1 d .
O1 O 0.37171(16) 0.16358(17) 0.44380(12) 0.0282(6) Uani 1 1 d .
O2 O 0.56209(17) -0.0365(2) 0.44978(13) 0.0388(7) Uani 1 1 d .
O3 O 0.4573(2) -0.1421(2) 0.28252(18) 0.0596(10) Uani 1 1 d .
P1 P 0.11913(5) 0.09155(6) 0.33674(4) 0.01808(19) Uani 1 1 d .
P2 P 0.31524(6) 0.20220(6) 0.28378(4) 0.01950(19) Uani 1 1 d .
P3 P 0.48481(6) 0.09991(7) 0.30072(5) 0.0238(2) Uani 1 1 d .
Pt Pt 0.267703(8) 0.075337(8) 0.335323(6) 0.01549(4) Uani 1 1 d .

loop_
_atom_site_aniso_label
_atom_site_aniso_U_11
_atom_site_aniso_U_22
_atom_site_aniso_U_33
_atom_site_aniso_U_23
_atom_site_aniso_U_13
_atom_site_aniso_U_12
B 0.062(4) 0.045(4) 0.037(3) -0.004(2) 0.009(3) -0.018(3)
C1 0.0186(17) 0.0210(19) 0.0256(19) -0.0020(15) 0.0079(14) 0.0007(15)
C2 0.024(2) 0.056(3) 0.032(2) 0.009(2) 0.0029(17) -0.008(2)
C3 0.043(3) 0.065(4) 0.042(3) 0.025(2) 0.008(2) -0.003(2)
C4 0.046(3) 0.029(2) 0.052(3) 0.012(2) 0.018(2) 0.000(2)
C5 0.035(2) 0.035(3) 0.064(3) 0.004(2) 0.003(2) -0.018(2)
C6 0.028(2) 0.032(2) 0.047(3) 0.011(2) -0.0069(18) -0.0072(18)
C7 0.0134(16) 0.035(2) 0.0225(18) 0.0008(16) -0.0014(14) -0.0022(15)
C8 0.029(2) 0.045(3) 0.034(2) -0.013(2) -0.0027(17) -0.0035(19)
C9 0.042(3) 0.077(4) 0.035(3) -0.022(3) 0.002(2) -0.019(3)
C10 0.045(3) 0.114(5) 0.021(2) 0.005(3) -0.008(2) -0.026(3)
C11 0.038(3) 0.077(4) 0.036(3) 0.023(3) -0.006(2) -0.010(2)
C12 0.026(2) 0.046(3) 0.030(2) 0.0084(19) -0.0008(17) -0.0020(19)
C13 0.0213(17) 0.0207(19) 0.0220(18) 0.0008(15) 0.0020(14) 0.0045(15)
C14 0.0247(19) 0.031(2) 0.0214(19) -0.0047(16) -0.0022(15) 0.0055(16)
C15 0.040(2) 0.033(2) 0.024(2) -0.0063(17) -0.0029(17) 0.0049(19)
C16 0.054(3) 0.031(2) 0.023(2) -0.0005(17) 0.0043(19) 0.019(2)
C17 0.030(2) 0.036(2) 0.035(2) -0.0030(19) 0.0028(17) 0.0162(19)
C18 0.0219(18) 0.028(2) 0.035(2) 0.0000(17) 0.0011(16) 0.0039(16)
C19 0.030(2) 0.0169(19) 0.033(2) 0.0018(16) 0.0016(16) -0.0027(16)
C20 0.034(2) 0.031(2) 0.049(3) -0.011(2) -0.0023(19) -0.0053(19)
C21 0.055(3) 0.030(3) 0.071(4) -0.022(2) 0.012(3) -0.012(2)
C022 0.0234(18) 0.024(2) 0.0238(19) 0.0026(16) -0.0024(15) -0.0070(16)
C22 0.063(3) 0.020(2) 0.082(4) 0.001(3) 0.017(3) 0.008(2)
C23 0.054(3) 0.039(3) 0.064(3) 0.012(3) 0.001(3) 0.021(2)
C24 0.043(2) 0.025(2) 0.045(3) 0.0043(19) -0.004(2) 0.0070(19)
C25 0.0237(18) 0.026(2) 0.0212(18) 0.0038(15) -0.0009(14) -0.0035(16)
C26 0.0272(19) 0.027(2) 0.028(2) -0.0001(17) -0.0013(16) -0.0037(16)
C27 0.036(2) 0.039(3) 0.029(2) -0.0035(19) -0.0063(17) -0.0109(19)
C28 0.046(3) 0.062(3) 0.024(2) 0.006(2) -0.0066(19) -0.019(2)
C29 0.066(3) 0.062(3) 0.029(2) 0.017(2) -0.007(2) -0.033(3)
C30 0.051(3) 0.042(3) 0.030(2) 0.008(2) -0.0104(19) -0.026(2)
C31 0.0185(19) 0.065(3) 0.029(2) 0.012(2) -0.0044(16) -0.010(2)
C32 0.039(3) 0.086(4) 0.038(3) 0.005(3) -0.006(2) -0.030(3)
C33 0.055(3) 0.127(6) 0.044(3) 0.020(3) -0.011(3) -0.056(4)
C34 0.025(3) 0.166(8) 0.069(4) 0.060(5) -0.011(3) -0.028(4)
C35 0.022(2) 0.145(7) 0.077(4) 0.050(5) -0.004(3) 0.009(3)
C36 0.020(2) 0.091(4) 0.057(3) 0.029(3) 0.001(2) 0.004(2)
C37 0.0225(19) 0.049(3) 0.029(2) -0.005(2) 0.0017(16) 0.0152(19)
C38 0.023(2) 0.078(4) 0.036(2) -0.016(2) -0.0015(18) 0.007(2)
C39 0.037(3) 0.104(5) 0.041(3) -0.028(3) -0.004(2) 0.010(3)
C40 0.049(3) 0.117(5) 0.027(2) -0.013(3) 0.004(2) 0.017(3)
C41 0.048(3) 0.084(4) 0.035(3) 0.004(3) 0.012(2) 0.016(3)
C42 0.034(2) 0.049(3) 0.030(2) 0.003(2) 0.0056(18) 0.010(2)
C43 0.0195(17) 0.026(2) 0.0221(19) 0.0040(16) 0.0001(14) 0.0010(15)
C44 0.0233(19) 0.030(2) 0.032(2) -0.0009(17) -0.0022(16) 0.0040(17)
C45 0.0226(19) 0.033(2) 0.049(3) -0.012(2) -0.0051(18) 0.0057(18)
C46 0.029(2) 0.024(2) 0.031(2) 0.0047(18) -0.0042(17) -0.0046(17)
C47 0.0191(17) 0.0188(18) 0.0270(19) 0.0058(15) 0.0026(14) -0.0008(14)
C48 0.0215(18) 0.0186(19) 0.035(2) 0.0021(17) -0.0005(16) 0.0027(15)
C49 0.027(2) 0.024(2) 0.034(2) -0.0018(17) -0.0003(16) -0.0013(16)
C50 0.036(2) 0.039(3) 0.038(2) -0.012(2) -0.0057(19) -0.002(2)
C51 0.045(3) 0.029(3) 0.069(3) -0.016(2) -0.012(2) -0.007(2)
C52 0.047(3) 0.024(2) 0.072(4) 0.007(2) -0.010(2) -0.010(2)
C53 0.035(2) 0.025(2) 0.048(3) 0.0070(19) -0.0093(19) -0.0089(18)
F1 0.0578(18) 0.113(3) 0.0462(17) 0.0084(17) 0.0159(14) -0.0265(18)
F2 0.150(3) 0.061(2) 0.064(2) -0.0238(18) -0.002(2) -0.021(2)
F3 0.089(2) 0.070(2) 0.0357(15) 0.0008(14) 0.0147(15) -0.0342(18)
F4 0.071(2) 0.080(3) 0.090(3) 0.008(2) 0.0016(19) -0.006(2)
Fe 0.0159(2) 0.0200(3) 0.0266(3) -0.0020(2) -0.0025(2) 0.0031(2)
O1 0.0333(14) 0.0267(15) 0.0246(14) -0.0053(12) -0.0025(11) 0.0055(12)
O2 0.0299(15) 0.0477(19) 0.0387(17) 0.0027(14) -0.0104(13) 0.0124(14)
O3 0.0395(18) 0.047(2) 0.093(3) -0.035(2) -0.0006(18) 0.0131(16)
P1 0.0143(4) 0.0196(5) 0.0204(4) -0.0004(4) 0.0005(3) 0.0009(3)
P2 0.0206(4) 0.0166(5) 0.0212(5) 0.0006(4) -0.0016(4) -0.0022(4)
P3 0.0141(4) 0.0341(6) 0.0231(5) -0.0022(4) -0.0006(4) 0.0000(4)
Pt 0.01329(6) 0.01520(7) 0.01797(7) -0.00023(6) 0.00007(4) 0.00044(6)

loop_
_atom_type_symbol
_atom_type_description
_atom_type_scat_dispersion_real
_atom_type_scat_dispersion_imag
_atom_type_scat_source
C C 0.0033 0.0016 'International Tables Vol C Tables 4.2.6.8 and 6.1.1.4'
H H 0.0000 0.0000 'International Tables Vol C Tables 4.2.6.8 and 6.1.1.4'
F F 0.0171 0.0103 'International Tables Vol C Tables 4.2.6.8 and 6.1.1.4'
O O 0.0106 0.0060 'International Tables Vol C Tables 4.2.6.8 and 6.1.1.4'
P P 0.1023 0.0942 'International Tables Vol C Tables 4.2.6.8 and 6.1.1.4'
Fe Fe 0.3463 0.8444 'International Tables Vol C Tables 4.2.6.8 and 6.1.1.4'
Pt Pt -1.7033 8.3905 'International Tables Vol C Tables 4.2.6.8 and 6.1.1.4'
B B 0.0013 0.0007 'International Tables Vol C Tables 4.2.6.8 and 6.1.1.4'

loop_
_geom_angle_atom_site_label_1
_geom_angle_atom_site_label_2
_geom_angle_atom_site_label_3
_geom_angle
F1 B F2 112.5(5)
F1 B F3 109.8(4)
F2 B F3 109.6(4)
F1 B F4 109.2(5)
F2 B F4 108.0(5)
F3 B F4 107.5(5)
C2 C1 C6 118.1(4)
C2 C1 P1 119.4(3)
C6 C1 P1 122.5(3)
C1 C2 C3 121.1(4)
C4 C3 C2 120.3(4)
C5 C4 C3 119.9(4)
C4 C5 C6 120.9(4)
C1 C6 C5 119.8(4)
C12 C7 C8 119.1(4)
C12 C7 P1 123.3(3)
C8 C7 P1 117.4(3)
C9 C8 C7 120.0(4)
C10 C9 C8 120.0(5)
C9 C10 C11 120.6(4)
C10 C11 C12 119.9(5)
C7 C12 C11 120.4(4)
C14 C13 C18 118.7(3)
C14 C13 P1 121.4(3)
C18 C13 P1 119.9(3)
C15 C14 C13 120.1(3)
C16 C15 C14 120.9(4)
C15 C16 C17 119.8(4)
C18 C17 C16 120.2(4)
C17 C18 C13 120.4(4)
C20 C19 C24 118.7(4)
C20 C19 P2 122.7(3)
C24 C19 P2 118.1(3)
C21 C20 C19 120.0(4)
C22 C21 C20 120.8(5)
P3 C022 P2 111.35(18)
C21 C22 C23 119.7(5)
C22 C23 C24 120.8(5)
C23 C24 C19 120.0(4)
C26 C25 C30 119.2(3)
C26 C25 P2 120.4(3)
C30 C25 P2 120.4(3)
C27 C26 C25 120.9(4)
C26 C27 C28 119.5(4)
C27 C28 C29 120.3(4)
C30 C29 C28 119.6(4)
C29 C30 C25 120.4(4)
C32 C31 C36 119.7(4)
C32 C31 P3 122.6(4)
C36 C31 P3 116.7(4)
C31 C32 C33 119.2(6)
C34 C33 C32 119.7(6)
C35 C34 C33 121.5(5)
C34 C35 C36 120.0(7)
C35 C36 C31 119.8(6)
C38 C37 C42 120.3(4)
C38 C37 P3 121.6(3)
C42 C37 P3 117.9(3)
C39 C38 C37 119.1(5)
C40 C39 C38 120.6(5)
C39 C40 C41 120.8(5)
C40 C41 C42 119.9(5)
C41 C42 C37 119.4(4)
O1 C43 Fe 167.9(3)
O1 C43 Pt 117.9(3)
Fe C43 Pt 74.24(13)
O2 C44 Fe 179.6(4)
O3 C45 Fe 176.0(4)
C47 C46 Fe 71.5(2)
C46 C47 C48 119.0(3)
C46 C47 Pt 120.2(3)
C48 C47 Pt 120.7(3)
C46 C47 Fe 71.1(2)
C48 C47 Fe 123.3(2)
Pt C47 Fe 75.21(12)
C53 C48 C49 117.5(4)
C53 C48 C47 119.9(3)
C49 C48 C47 122.5(3)
C50 C49 C48 121.7(4)
C49 C50 C51 119.2(4)
C52 C51 C50 120.5(4)
C51 C52 C53 119.5(4)
C52 C53 C48 121.6(4)
C44 Fe C45 92.17(18)
C44 Fe C43 95.94(17)
C45 Fe C43 171.85(17)
C44 Fe C46 90.57(17)
C45 Fe C46 97.59(19)
C43 Fe C46 83.10(16)
C44 Fe C47 126.32(16)
C45 Fe C47 85.16(16)
C43 Fe C47 90.61(15)
C46 Fe C47 37.45(14)
C44 Fe P3 98.26(13)
C45 Fe P3 91.27(15)
C43 Fe P3 86.84(12)
C46 Fe P3 167.26(12)
C47 Fe P3 135.34(10)
C44 Fe Pt 156.17(13)
C45 Fe Pt 109.69(12)
C43 Fe Pt 62.45(11)
C46 Fe Pt 77.59(11)
C47 Fe Pt 49.80(9)
P3 Fe Pt 90.83(3)
C13 P1 C7 106.65(16)
C13 P1 C1 101.44(16)
C7 P1 C1 104.45(16)
C13 P1 Pt 115.91(11)
C7 P1 Pt 111.83(11)
C1 P1 Pt 115.36(11)
C25 P2 C19 103.64(17)
C25 P2 C022 104.51(16)
C19 P2 C022 103.04(17)
C25 P2 Pt 116.08(12)
C19 P2 Pt 121.22(13)
C022 P2 Pt 106.49(12)
C31 P3 C37 103.88(18)
C31 P3 C022 106.7(2)
C37 P3 C022 101.82(18)
C31 P3 Fe 107.90(14)
C37 P3 Fe 122.65(15)
C022 P3 Fe 112.62(12)
C47 Pt P1 102.57(10)
C47 Pt P2 153.35(10)
P1 Pt P2 103.32(3)
C47 Pt C43 80.74(14)
P1 Pt C43 133.75(9)
P2 Pt C43 85.92(9)
C47 Pt Fe 54.99(10)
P1 Pt Fe 156.18(3)
P2 Pt Fe 100.02(2)
C43 Pt Fe 43.31(9)

loop_
_geom_bond_atom_site_label_1
_geom_bond_atom_site_label_2
_geom_bond_distance
B F1 1.364(6)
B F2 1.364(6)
B F3 1.379(6)
B F4 1.397(7)
C1 C2 1.384(5)
C1 C6 1.388(5)
C1 P1 1.824(4)
C2 C3 1.385(6)
C3 C4 1.361(6)
C4 C5 1.355(6)
C5 C6 1.403(6)
C7 C12 1.382(5)
C7 C8 1.392(5)
C7 P1 1.824(4)
C8 C9 1.385(6)
C9 C10 1.368(8)
C10 C11 1.368(7)
C11 C12 1.384(6)
C13 C14 1.392(5)
C13 C18 1.401(5)
C13 P1 1.818(4)
C14 C15 1.385(5)
C15 C16 1.368(5)
C16 C17 1.386(6)
C17 C18 1.382(5)
C19 C20 1.395(5)
C19 C24 1.396(5)
C19 P2 1.821(4)
C20 C21 1.393(6)
C21 C22 1.364(7)
C022 P3 1.842(4)
C022 P2 1.843(3)
C22 C23 1.377(7)
C23 C24 1.387(6)
C25 C26 1.383(5)
C25 C30 1.389(5)
C25 P2 1.818(4)
C26 C27 1.378(5)
C27 C28 1.381(6)
C28 C29 1.391(6)
C29 C30 1.377(5)
C31 C32 1.379(6)
C31 C36 1.414(7)
C31 P3 1.821(4)
C32 C33 1.405(7)
C33 C34 1.371(9)
C34 C35 1.362(10)
C35 C36 1.373(6)
C37 C38 1.388(6)
C37 C42 1.399(6)
C37 P3 1.828(4)
C38 C39 1.388(6)
C39 C40 1.366(7)
C40 C41 1.378(7)
C41 C42 1.384(6)
C43 O1 1.161(4)
C43 Fe 1.826(4)
C43 Pt 2.360(3)
C44 O2 1.133(4)
C44 Fe 1.793(4)
C45 O3 1.140(5)
C45 Fe 1.796(4)
C46 C47 1.392(5)
C46 Fe 2.166(4)
C47 C48 1.495(5)
C47 Pt 2.024(4)
C47 Fe 2.170(3)
C48 C53 1.390(5)
C48 C49 1.394(5)
C49 C50 1.378(5)
C50 C51 1.389(6)
C51 C52 1.375(6)
C52 C53 1.383(6)
Fe P3 2.2385(11)
Fe Pt 2.5619(5)
P1 Pt 2.2873(8)
P2 Pt 2.3303(9)
